data_7130298
loop_
_publ_author_name
'Pedrazzani, Riccardo'
'Pinosa, Emanuele'
'Bertuzzi, Giulio'
'MONARI, MAGDA'
'Lauzon, Samuel'
'Ollevier, Thierry'
'Bandini, Marco'

_publ_section_title
;
 Convenient synthesis of tricyclic N(1)-C(2)-fused oxazino-indolones via
 [Au(I)] catalyzed hydrocarboxylation of allenes
;
_journal_name_full 'Chemical Communications'
_journal_paper_doi 10.1039/D2CC02303B
_journal_year 2022
_chemical_formula_sum 'C25 H34 Au Cl N2 O'
_chemical_formula_weight 610.96
_space_group_crystal_system orthorhombic
_space_group_IT_number 19
_space_group_name_Hall 'P 2ac 2ab'
_space_group_name_H-M_alt 'P 21 21 21'
_atom_sites_solution_hydrogens geom
_audit_creation_method SHELXL-2018/3
_audit_update_record
;
2022-04-19 deposited with the CCDC.	2022-06-28 downloaded from the CCDC.
;
_cell_angle_alpha 90
_cell_angle_beta 90
_cell_angle_gamma 90
_cell_formula_units_Z 4
_cell_length_a 10.1180(14)
_cell_length_b 12.9400(18)
_cell_length_c 19.485(3)
_cell_measurement_reflns_used 9933
_cell_measurement_temperature 100(2)
_cell_measurement_theta_max 28.35
_cell_measurement_theta_min 2.56
_cell_volume 2551.1(6)
_computing_cell_refinement 'Bruker SAINT'
_computing_data_collection 'Bruker APEX2'
_computing_data_reduction 'Bruker SAINT'
_computing_molecular_graphics 'Bruker SHELXTL'
_computing_publication_material 'Bruker SHELXTL'
_computing_structure_refinement 'SHELXL-2018/3 (Sheldrick, 2018)'
_computing_structure_solution 'SHELXT 2014/5 (Sheldrick, 2014)'
_diffrn_ambient_temperature 100(2)
_diffrn_measured_fraction_theta_full 0.999
_diffrn_measured_fraction_theta_max 0.999
_diffrn_measurement_device_type 'Bruker APEX-II CCD'
_diffrn_measurement_method '\f and \w scans'
_diffrn_radiation_type MoK\a
_diffrn_radiation_wavelength 0.71073
_diffrn_reflns_av_R_equivalents 0.0371
_diffrn_reflns_av_unetI/netI 0.0210
_diffrn_reflns_Laue_measured_fraction_full 0.999
_diffrn_reflns_Laue_measured_fraction_max 0.999
_diffrn_reflns_limit_h_max 12
_diffrn_reflns_limit_h_min -12
_diffrn_reflns_limit_k_max 15
_diffrn_reflns_limit_k_min -15
_diffrn_reflns_limit_l_max 24
_diffrn_reflns_limit_l_min -24
_diffrn_reflns_number 33295
_diffrn_reflns_point_group_measured_fraction_full 0.999
_diffrn_reflns_point_group_measured_fraction_max 0.999
_diffrn_reflns_theta_full 25.242
_diffrn_reflns_theta_max 25.993
_diffrn_reflns_theta_min 1.889
_exptl_absorpt_coefficient_mu 5.889
_exptl_absorpt_correction_T_max 0.7639
_exptl_absorpt_correction_T_min 0.6587
_exptl_absorpt_correction_type multi-scan
_exptl_absorpt_process_details SADABS
_exptl_crystal_colour pale-yellow
_exptl_crystal_density_diffrn 1.591
_exptl_crystal_description prism
_exptl_crystal_F_000 1208
_exptl_crystal_size_max 0.36
_exptl_crystal_size_mid 0.21
_exptl_crystal_size_min 0.14
_refine_diff_density_max 2.423
_refine_diff_density_min -1.083
_refine_diff_density_rms 0.097
_refine_ls_abs_structure_details
;
 Refined as an inversion twin.
;
_refine_ls_abs_structure_Flack 0.479(9)
_refine_ls_extinction_method none
_refine_ls_goodness_of_fit_ref 1.028
_refine_ls_hydrogen_treatment constr
_refine_ls_matrix_type full
_refine_ls_number_parameters 280
_refine_ls_number_reflns 4997
_refine_ls_number_restraints 0
_refine_ls_restrained_S_all 1.028
_refine_ls_R_factor_all 0.0202
_refine_ls_R_factor_gt 0.0200
_refine_ls_shift/su_max 0.001
_refine_ls_shift/su_mean 0.000
_refine_ls_structure_factor_coef Fsqd
_refine_ls_weighting_details 'w=1/[\s^2^(Fo^2^)+(0.0272P)^2^+7.1063P] where P=(Fo^2^+2Fc^2^)/3'
_refine_ls_weighting_scheme calc
_refine_ls_wR_factor_gt 0.0535
_refine_ls_wR_factor_ref 0.0537
_reflns_Friedel_coverage 0.766
_reflns_Friedel_fraction_full 0.999
_reflns_Friedel_fraction_max 0.999
_reflns_number_gt 4963
_reflns_number_total 4997
_reflns_threshold_expression 'I > 2\s(I)'
_cod_data_source_file d2cc02303b2.cif
_cod_data_source_block shelx_CCDC5
_cod_database_code 7130298
_shelx_shelxl_version_number 2018/3
_shelx_space_group_comment
;
The symmetry employed for this shelxl refinement is uniquely defined
by the following loop, which should always be used as a source of
symmetry information in preference to the above space-group names.
They are only intended as comments.
;

loop_
_space_group_symop_operation_xyz
'x, y, z'
'-x+1/2, -y, z+1/2'
'x+1/2, -y+1/2, -z'
'-x, y+1/2, -z+1/2'

loop_
_atom_site_label
_atom_site_type_symbol
_atom_site_fract_x
_atom_site_fract_y
_atom_site_fract_z
_atom_site_U_iso_or_equiv
_atom_site_adp_type
_atom_site_occupancy
_atom_site_site_symmetry_order
_atom_site_calc_flag
_atom_site_refinement_flags_posn
_atom_site_refinement_flags_adp
_atom_site_refinement_flags_occupancy
_atom_site_disorder_assembly
_atom_site_disorder_group
Au Au 0.20411(2) 0.31556(2) 0.28839(2) 0.01459(7) Uani 1 1 d . . . . .
Cl Cl 0.33993(15) 0.43313(12) 0.33913(8) 0.0230(3) Uani 1 1 d . . . . .
C13 C 0.2171(8) 0.4239(5) 0.0653(4) 0.0308(15) Uani 1 1 d . . . . .
H13A H 0.125571 0.399529 0.062437 0.046 Uiso 1 1 calc R U . . .
H13B H 0.237703 0.465854 0.024817 0.046 Uiso 1 1 calc R U . . .
H13C H 0.228289 0.465720 0.106803 0.046 Uiso 1 1 calc R U . . .
N1 N -0.0043(5) 0.1562(3) 0.2744(2) 0.0130(10) Uani 1 1 d . . . . .
N2 N 0.0809(4) 0.1823(4) 0.1743(2) 0.0163(9) Uani 1 1 d . . . . .
C19 C 0.0693(6) 0.1011(5) 0.3879(3) 0.0182(13) Uani 1 1 d . . . . .
C12 C 0.3952(6) 0.1332(5) 0.1968(3) 0.0206(13) Uani 1 1 d . . . . .
H12A H 0.471941 0.087152 0.199154 0.031 Uiso 1 1 calc R U . . .
H12B H 0.314780 0.092080 0.190506 0.031 Uiso 1 1 calc R U . . .
H12C H 0.388500 0.172809 0.239556 0.031 Uiso 1 1 calc R U . . .
C1 C 0.0899(5) 0.2120(4) 0.2418(3) 0.0135(11) Uani 1 1 d . . . . .
O1 O 0.3037(4) 0.3377(3) 0.0679(2) 0.0208(8) Uani 1 1 d . . . . .
C7 C 0.1596(6) 0.2103(5) 0.1175(3) 0.0161(12) Uani 1 1 d . . . . .
C3 C -0.0224(6) 0.1101(5) 0.1666(3) 0.0174(12) Uani 1 1 d . . . . .
C5 C 0.0162(6) 0.1045(5) 0.0457(3) 0.0231(14) Uani 1 1 d . . . . .
H5 H -0.006138 0.081820 0.000847 0.028 Uiso 1 1 calc R U . . .
C6 C 0.1236(6) 0.1723(5) 0.0554(3) 0.0216(12) Uani 1 1 d . . . . .
H6 H 0.173536 0.192365 0.016313 0.026 Uiso 1 1 calc R U . . .
C18 C 0.0516(7) 0.1030(5) 0.4582(3) 0.0251(14) Uani 1 1 d . . . . .
H18 H 0.112335 0.067132 0.486804 0.030 Uiso 1 1 calc R U . . .
C14 C -0.0228(6) 0.1564(4) 0.3483(3) 0.0158(12) Uani 1 1 d . . . . .
C8 C 0.2841(6) 0.2741(4) 0.1269(3) 0.0182(11) Uani 1 1 d . . . . .
H8 H 0.273219 0.319398 0.168051 0.022 Uiso 1 1 calc R U . . .
C17 C -0.0520(7) 0.1557(5) 0.4878(3) 0.0261(15) Uani 1 1 d . . . . .
H17 H -0.061778 0.155970 0.536314 0.031 Uiso 1 1 calc R U . . .
C4 C -0.0555(6) 0.0715(5) 0.1004(3) 0.0232(13) Uani 1 1 d . . . . .
H4 H -0.126057 0.023871 0.094661 0.028 Uiso 1 1 calc R U . . .
C2 C -0.0740(6) 0.0936(5) 0.2301(3) 0.0182(12) Uani 1 1 d . . . . .
H2 H -0.144085 0.047901 0.241635 0.022 Uiso 1 1 calc R U . . .
C10 C 0.5258(6) 0.2816(5) 0.1506(4) 0.0265(14) Uani 1 1 d . . . . .
H10A H 0.606692 0.241555 0.158326 0.040 Uiso 1 1 calc R U . . .
H10B H 0.505730 0.322440 0.191668 0.040 Uiso 1 1 calc R U . . .
H10C H 0.538604 0.327988 0.111414 0.040 Uiso 1 1 calc R U . . .
C11 C 0.4416(7) 0.1456(5) 0.0713(4) 0.0258(14) Uani 1 1 d . . . . .
H11A H 0.445847 0.191962 0.031635 0.039 Uiso 1 1 calc R U . . .
H11B H 0.371626 0.094348 0.064160 0.039 Uiso 1 1 calc R U . . .
H11C H 0.526567 0.110249 0.076845 0.039 Uiso 1 1 calc R U . . .
C9 C 0.4115(6) 0.2082(4) 0.1358(3) 0.0176(12) Uani 1 1 d . . . . .
C23 C 0.1793(6) 0.0380(5) 0.3556(3) 0.0233(13) Uani 1 1 d . . . . .
H23 H 0.185537 0.058592 0.306256 0.028 Uiso 1 1 calc R U . . .
C15 C -0.1287(6) 0.2087(4) 0.3757(3) 0.0182(12) Uani 1 1 d . . . . .
C16 C -0.1411(7) 0.2079(5) 0.4476(3) 0.0240(14) Uani 1 1 d . . . . .
H16 H -0.212226 0.243952 0.468552 0.029 Uiso 1 1 calc R U . . .
C20 C -0.2315(6) 0.2646(5) 0.3330(4) 0.0253(14) Uani 1 1 d . . . . .
H20 H -0.206352 0.256417 0.283647 0.030 Uiso 1 1 calc R U . . .
C22 C -0.3678(8) 0.2163(8) 0.3425(5) 0.046(2) Uani 1 1 d . . . . .
H22A H -0.367572 0.145970 0.323874 0.069 Uiso 1 1 calc R U . . .
H22B H -0.433826 0.257939 0.318153 0.069 Uiso 1 1 calc R U . . .
H22C H -0.389593 0.214132 0.391445 0.069 Uiso 1 1 calc R U . . .
C24 C 0.1465(7) -0.0777(6) 0.3580(4) 0.0356(17) Uani 1 1 d . . . . .
H24A H 0.146203 -0.101356 0.405754 0.053 Uiso 1 1 calc R U . . .
H24B H 0.213107 -0.116353 0.332001 0.053 Uiso 1 1 calc R U . . .
H24C H 0.059128 -0.089391 0.337651 0.053 Uiso 1 1 calc R U . . .
C21 C -0.2359(12) 0.3792(7) 0.3485(6) 0.064(3) Uani 1 1 d . . . . .
H21A H -0.260437 0.389590 0.396706 0.097 Uiso 1 1 calc R U . . .
H21B H -0.301455 0.412562 0.318865 0.097 Uiso 1 1 calc R U . . .
H21C H -0.148718 0.409643 0.340113 0.097 Uiso 1 1 calc R U . . .
C25 C 0.3137(7) 0.0600(7) 0.3890(5) 0.0427(19) Uani 1 1 d . . . . .
H25A H 0.329461 0.134745 0.389744 0.064 Uiso 1 1 calc R U . . .
H25B H 0.383656 0.026057 0.362473 0.064 Uiso 1 1 calc R U . . .
H25C H 0.313992 0.033322 0.436051 0.064 Uiso 1 1 calc R U . . .

loop_
_atom_site_aniso_label
_atom_site_aniso_U_11
_atom_site_aniso_U_22
_atom_site_aniso_U_33
_atom_site_aniso_U_23
_atom_site_aniso_U_13
_atom_site_aniso_U_12
Au 0.01453(10) 0.01495(10) 0.01429(10) 0.00136(8) -0.00061(8) -0.00102(8)
Cl 0.0207(7) 0.0212(7) 0.0271(7) -0.0017(6) -0.0053(5) -0.0042(5)
C13 0.035(4) 0.025(3) 0.032(3) 0.008(3) 0.009(3) 0.006(3)
N1 0.012(2) 0.014(2) 0.013(2) 0.0011(16) -0.0006(17) 0.0005(16)
N2 0.015(2) 0.020(2) 0.014(2) 0.002(2) -0.0002(17) 0.001(2)
C19 0.019(3) 0.018(3) 0.018(3) 0.004(2) -0.002(2) -0.001(2)
C12 0.019(3) 0.023(3) 0.019(3) 0.004(2) 0.003(2) 0.005(2)
C1 0.013(3) 0.014(3) 0.013(3) 0.003(2) 0.000(2) 0.003(2)
O1 0.020(2) 0.022(2) 0.020(2) 0.0069(16) 0.0081(18) 0.0032(18)
C7 0.012(2) 0.024(3) 0.012(3) 0.004(2) -0.001(2) 0.000(2)
C3 0.015(3) 0.021(3) 0.016(3) 0.000(2) -0.003(2) -0.003(2)
C5 0.019(3) 0.037(4) 0.014(3) -0.001(3) -0.002(2) -0.001(3)
C6 0.022(3) 0.028(3) 0.015(3) 0.002(3) 0.001(2) 0.001(3)
C18 0.025(3) 0.029(3) 0.021(3) 0.008(3) -0.007(3) -0.007(3)
C14 0.017(3) 0.021(3) 0.010(3) 0.001(2) 0.000(2) -0.004(2)
C8 0.019(3) 0.019(3) 0.017(3) 0.003(2) 0.005(2) 0.000(2)
C17 0.037(4) 0.031(4) 0.011(3) -0.001(2) 0.001(3) -0.013(3)
C4 0.022(3) 0.031(4) 0.016(3) -0.003(3) -0.002(2) -0.001(3)
C2 0.018(3) 0.020(3) 0.017(3) -0.002(2) -0.002(2) -0.007(2)
C10 0.021(3) 0.031(3) 0.028(4) 0.005(3) 0.000(3) -0.007(3)
C11 0.026(3) 0.027(3) 0.024(3) -0.002(3) 0.003(3) 0.003(3)
C9 0.017(3) 0.018(3) 0.018(3) 0.001(2) 0.003(2) 0.001(2)
C23 0.018(3) 0.028(3) 0.025(3) 0.010(3) 0.004(2) 0.006(2)
C15 0.022(3) 0.018(3) 0.014(3) 0.000(2) 0.000(2) -0.007(2)
C16 0.028(3) 0.023(3) 0.020(3) -0.004(2) 0.008(3) -0.005(3)
C20 0.024(4) 0.024(3) 0.028(3) -0.001(3) -0.001(3) 0.005(3)
C22 0.024(4) 0.067(6) 0.048(5) 0.011(4) -0.004(3) 0.003(4)
C24 0.027(3) 0.032(4) 0.047(4) -0.003(3) 0.004(3) 0.006(3)
C21 0.082(8) 0.029(4) 0.083(8) 0.003(5) -0.011(6) 0.006(4)
C25 0.021(4) 0.042(4) 0.065(5) 0.009(4) -0.009(3) 0.006(3)

loop_
_atom_type_symbol
_atom_type_description
_atom_type_scat_dispersion_real
_atom_type_scat_dispersion_imag
_atom_type_scat_source
C C 0.0033 0.0016 'International Tables Vol C Tables 4.2.6.8 and 6.1.1.4'
H H 0.0000 0.0000 'International Tables Vol C Tables 4.2.6.8 and 6.1.1.4'
Au Au -2.0133 8.8022 'International Tables Vol C Tables 4.2.6.8 and 6.1.1.4'
Cl Cl 0.1484 0.1585 'International Tables Vol C Tables 4.2.6.8 and 6.1.1.4'
N N 0.0061 0.0033 'International Tables Vol C Tables 4.2.6.8 and 6.1.1.4'
O O 0.0106 0.0060 'International Tables Vol C Tables 4.2.6.8 and 6.1.1.4'

loop_
_geom_angle_atom_site_label_1
_geom_angle_atom_site_label_2
_geom_angle_atom_site_label_3
_geom_angle
_geom_angle_site_symmetry_1
_geom_angle_site_symmetry_3
_geom_angle_publ_flag
C1 Au Cl 178.15(17) . . ?
O1 C13 H13A 109.5 . . ?
O1 C13 H13B 109.5 . . ?
H13A C13 H13B 109.5 . . ?
O1 C13 H13C 109.5 . . ?
H13A C13 H13C 109.5 . . ?
H13B C13 H13C 109.5 . . ?
C1 N1 C2 112.3(5) . . ?
C1 N1 C14 123.7(5) . . ?
C2 N1 C14 123.8(5) . . ?
C1 N2 C7 130.0(5) . . ?
C1 N2 C3 109.7(5) . . ?
C7 N2 C3 120.3(5) . . ?
C18 C19 C14 116.7(6) . . ?
C18 C19 C23 121.1(6) . . ?
C14 C19 C23 122.2(6) . . ?
C9 C12 H12A 109.5 . . ?
C9 C12 H12B 109.5 . . ?
H12A C12 H12B 109.5 . . ?
C9 C12 H12C 109.5 . . ?
H12A C12 H12C 109.5 . . ?
H12B C12 H12C 109.5 . . ?
N1 C1 N2 104.7(5) . . ?
N1 C1 Au 123.7(4) . . ?
N2 C1 Au 131.6(4) . . ?
C13 O1 C8 113.4(5) . . ?
C6 C7 N2 117.1(5) . . ?
C6 C7 C8 121.8(5) . . ?
N2 C7 C8 120.9(5) . . ?
C2 C3 C4 132.8(6) . . ?
C2 C3 N2 107.0(5) . . ?
C4 C3 N2 120.2(5) . . ?
C4 C5 C6 120.2(6) . . ?
C4 C5 H5 119.9 . . ?
C6 C5 H5 119.9 . . ?
C7 C6 C5 123.5(6) . . ?
C7 C6 H6 118.3 . . ?
C5 C6 H6 118.3 . . ?
C19 C18 C17 121.5(6) . . ?
C19 C18 H18 119.2 . . ?
C17 C18 H18 119.2 . . ?
C15 C14 C19 123.7(5) . . ?
C15 C14 N1 119.0(5) . . ?
C19 C14 N1 117.2(5) . . ?
O1 C8 C7 109.4(5) . . ?
O1 C8 C9 106.9(5) . . ?
C7 C8 C9 113.8(4) . . ?
O1 C8 H8 108.9 . . ?
C7 C8 H8 108.9 . . ?
C9 C8 H8 108.9 . . ?
C16 C17 C18 120.3(6) . . ?
C16 C17 H17 119.9 . . ?
C18 C17 H17 119.9 . . ?
C5 C4 C3 118.4(6) . . ?
C5 C4 H4 120.8 . . ?
C3 C4 H4 120.8 . . ?
C3 C2 N1 106.3(5) . . ?
C3 C2 H2 126.8 . . ?
N1 C2 H2 126.8 . . ?
C9 C10 H10A 109.5 . . ?
C9 C10 H10B 109.5 . . ?
H10A C10 H10B 109.5 . . ?
C9 C10 H10C 109.5 . . ?
H10A C10 H10C 109.5 . . ?
H10B C10 H10C 109.5 . . ?
C9 C11 H11A 109.5 . . ?
C9 C11 H11B 109.5 . . ?
H11A C11 H11B 109.5 . . ?
C9 C11 H11C 109.5 . . ?
H11A C11 H11C 109.5 . . ?
H11B C11 H11C 109.5 . . ?
C10 C9 C11 109.6(5) . . ?
C10 C9 C12 109.0(5) . . ?
C11 C9 C12 108.7(5) . . ?
C10 C9 C8 108.0(5) . . ?
C11 C9 C8 111.4(5) . . ?
C12 C9 C8 110.0(5) . . ?
C19 C23 C24 110.7(5) . . ?
C19 C23 C25 112.0(6) . . ?
C24 C23 C25 111.1(6) . . ?
C19 C23 H23 107.6 . . ?
C24 C23 H23 107.6 . . ?
C25 C23 H23 107.6 . . ?
C14 C15 C16 116.9(6) . . ?
C14 C15 C20 123.9(5) . . ?
C16 C15 C20 119.3(6) . . ?
C17 C16 C15 120.9(6) . . ?
C17 C16 H16 119.5 . . ?
C15 C16 H16 119.5 . . ?
C15 C20 C22 111.0(6) . . ?
C15 C20 C21 112.2(7) . . ?
C22 C20 C21 110.5(7) . . ?
C15 C20 H20 107.6 . . ?
C22 C20 H20 107.6 . . ?
C21 C20 H20 107.6 . . ?
C20 C22 H22A 109.5 . . ?
C20 C22 H22B 109.5 . . ?
H22A C22 H22B 109.5 . . ?
C20 C22 H22C 109.5 . . ?
H22A C22 H22C 109.5 . . ?
H22B C22 H22C 109.5 . . ?
C23 C24 H24A 109.5 . . ?
C23 C24 H24B 109.5 . . ?
H24A C24 H24B 109.5 . . ?
C23 C24 H24C 109.5 . . ?
H24A C24 H24C 109.5 . . ?
H24B C24 H24C 109.5 . . ?
C20 C21 H21A 109.5 . . ?
C20 C21 H21B 109.5 . . ?
H21A C21 H21B 109.5 . . ?
C20 C21 H21C 109.5 . . ?
H21A C21 H21C 109.5 . . ?
H21B C21 H21C 109.5 . . ?
C23 C25 H25A 109.5 . . ?
C23 C25 H25B 109.5 . . ?
H25A C25 H25B 109.5 . . ?
C23 C25 H25C 109.5 . . ?
H25A C25 H25C 109.5 . . ?
H25B C25 H25C 109.5 . . ?

loop_
_geom_bond_atom_site_label_1
_geom_bond_atom_site_label_2
_geom_bond_distance
_geom_bond_site_symmetry_2
_geom_bond_publ_flag
Au C1 1.989(6) . ?
Au Cl 2.2760(15) . ?
C13 O1 1.419(8) . ?
C13 H13A 0.9800 . ?
C13 H13B 0.9800 . ?
C13 H13C 0.9800 . ?
N1 C1 1.354(7) . ?
N1 C2 1.378(7) . ?
N1 C14 1.453(7) . ?
N2 C1 1.373(7) . ?
N2 C7 1.411(7) . ?
N2 C3 1.410(8) . ?
C19 C18 1.382(9) . ?
C19 C14 1.405(8) . ?
C19 C23 1.517(9) . ?
C12 C9 1.545(8) . ?
C12 H12A 0.9800 . ?
C12 H12B 0.9800 . ?
C12 H12C 0.9800 . ?
O1 C8 1.427(7) . ?
C7 C6 1.356(9) . ?
C7 C8 1.518(8) . ?
C3 C2 1.360(9) . ?
C3 C4 1.422(8) . ?
C5 C4 1.358(9) . ?
C5 C6 1.409(9) . ?
C5 H5 0.9500 . ?
C6 H6 0.9500 . ?
C18 C17 1.377(10) . ?
C18 H18 0.9500 . ?
C14 C15 1.375(9) . ?
C8 C9 1.555(8) . ?
C8 H8 1.0000 . ?
C17 C16 1.373(10) . ?
C17 H17 0.9500 . ?
C4 H4 0.9500 . ?
C2 H2 0.9500 . ?
C10 C9 1.524(8) . ?
C10 H10A 0.9800 . ?
C10 H10B 0.9800 . ?
C10 H10C 0.9800 . ?
C11 C9 1.525(9) . ?
C11 H11A 0.9800 . ?
C11 H11B 0.9800 . ?
C11 H11C 0.9800 . ?
C23 C24 1.535(10) . ?
C23 C25 1.534(9) . ?
C23 H23 1.0000 . ?
C15 C16 1.406(8) . ?
C15 C20 1.515(9) . ?
C16 H16 0.9500 . ?
C20 C22 1.525(10) . ?
C20 C21 1.515(10) . ?
C20 H20 1.0000 . ?
C22 H22A 0.9800 . ?
C22 H22B 0.9800 . ?
C22 H22C 0.9800 . ?
C24 H24A 0.9800 . ?
C24 H24B 0.9800 . ?
C24 H24C 0.9800 . ?
C21 H21A 0.9800 . ?
C21 H21B 0.9800 . ?
C21 H21C 0.9800 . ?
C25 H25A 0.9800 . ?
C25 H25B 0.9800 . ?
C25 H25C 0.9800 . ?

loop_
_geom_torsion_atom_site_label_1
_geom_torsion_atom_site_label_2
_geom_torsion_atom_site_label_3
_geom_torsion_atom_site_label_4
_geom_torsion
_geom_torsion_site_symmetry_1
_geom_torsion_site_symmetry_2
_geom_torsion_site_symmetry_3
_geom_torsion_site_symmetry_4
_geom_torsion_publ_flag
C2 N1 C1 N2 -1.0(6) . . . . ?
C14 N1 C1 N2 174.5(5) . . . . ?
C2 N1 C1 Au 177.0(4) . . . . ?
C14 N1 C1 Au -7.5(7) . . . . ?
C7 N2 C1 N1 -175.8(6) . . . . ?
C3 N2 C1 N1 1.7(6) . . . . ?
C7 N2 C1 Au 6.4(10) . . . . ?
C3 N2 C1 Au -176.1(4) . . . . ?
C1 N2 C7 C6 -177.0(6) . . . . ?
C3 N2 C7 C6 5.7(8) . . . . ?
C1 N2 C7 C8 7.2(9) . . . . ?
C3 N2 C7 C8 -170.1(5) . . . . ?
C1 N2 C3 C2 -1.8(7) . . . . ?
C7 N2 C3 C2 176.0(5) . . . . ?
C1 N2 C3 C4 176.9(6) . . . . ?
C7 N2 C3 C4 -5.3(9) . . . . ?
N2 C7 C6 C5 -2.2(9) . . . . ?
C8 C7 C6 C5 173.6(6) . . . . ?
C4 C5 C6 C7 -1.8(10) . . . . ?
C14 C19 C18 C17 0.6(9) . . . . ?
C23 C19 C18 C17 -176.6(6) . . . . ?
C18 C19 C14 C15 -1.6(9) . . . . ?
C23 C19 C14 C15 175.6(6) . . . . ?
C18 C19 C14 N1 179.2(5) . . . . ?
C23 C19 C14 N1 -3.7(8) . . . . ?
C1 N1 C14 C15 105.8(6) . . . . ?
C2 N1 C14 C15 -79.2(7) . . . . ?
C1 N1 C14 C19 -74.9(7) . . . . ?
C2 N1 C14 C19 100.1(7) . . . . ?
C13 O1 C8 C7 75.2(6) . . . . ?
C13 O1 C8 C9 -161.2(5) . . . . ?
C6 C7 C8 O1 36.2(8) . . . . ?
N2 C7 C8 O1 -148.2(5) . . . . ?
C6 C7 C8 C9 -83.4(7) . . . . ?
N2 C7 C8 C9 92.3(7) . . . . ?
C19 C18 C17 C16 0.2(10) . . . . ?
C6 C5 C4 C3 2.3(10) . . . . ?
C2 C3 C4 C5 179.5(7) . . . . ?
N2 C3 C4 C5 1.1(9) . . . . ?
C4 C3 C2 N1 -177.4(7) . . . . ?
N2 C3 C2 N1 1.1(7) . . . . ?
C1 N1 C2 C3 -0.1(7) . . . . ?
C14 N1 C2 C3 -175.6(5) . . . . ?
O1 C8 C9 C10 63.8(6) . . . . ?
C7 C8 C9 C10 -175.3(5) . . . . ?
O1 C8 C9 C11 -56.6(6) . . . . ?
C7 C8 C9 C11 64.3(7) . . . . ?
O1 C8 C9 C12 -177.3(5) . . . . ?
C7 C8 C9 C12 -56.4(6) . . . . ?
C18 C19 C23 C24 73.8(8) . . . . ?
C14 C19 C23 C24 -103.2(7) . . . . ?
C18 C19 C23 C25 -50.8(8) . . . . ?
C14 C19 C23 C25 132.2(6) . . . . ?
C19 C14 C15 C16 1.7(9) . . . . ?
N1 C14 C15 C16 -179.1(5) . . . . ?
C19 C14 C15 C20 -177.3(6) . . . . ?
N1 C14 C15 C20 1.9(8) . . . . ?
C18 C17 C16 C15 0.0(10) . . . . ?
C14 C15 C16 C17 -0.9(9) . . . . ?
C20 C15 C16 C17 178.2(6) . . . . ?
C14 C15 C20 C22 116.8(7) . . . . ?
C16 C15 C20 C22 -62.2(8) . . . . ?
C14 C15 C20 C21 -119.0(8) . . . . ?
C16 C15 C20 C21 62.0(9) . . . . ?
